data_4067388
loop_
_publ_author_name
'Yeh, Wen-Yann'
'Tsai, Kune-You'

_publ_section_title
;
 Complexation and C&#x2212;H/C&#x2212;P Bond Activation of the (PPh2)C60H
 Molecule on Triosmium Carbonyl Clusters
;
_journal_issue 3
_journal_name_full Organometallics
_journal_page_first 604
_journal_paper_doi 10.1021/om900914a
_journal_volume 29
_journal_year 2010
_chemical_formula_moiety 'C73 H14 B P S2'
_chemical_formula_sum 'C73 H14 B P S2'
_chemical_formula_weight 996.74
_chemical_name_systematic
;
 ?
;
_space_group_IT_number 14
_symmetry_cell_setting monoclinic
_symmetry_space_group_name_Hall '-P 2ybc'
_symmetry_space_group_name_H-M 'P 1 21/c 1'
_atom_sites_solution_hydrogens geom
_atom_sites_solution_primary direct
_atom_sites_solution_secondary difmap
_audit_creation_method SHELXL-97
_cell_angle_alpha 90.00
_cell_angle_beta 106.646(2)
_cell_angle_gamma 90.00
_cell_formula_units_Z 4
_cell_length_a 12.8935(3)
_cell_length_b 32.5244(10)
_cell_length_c 9.9545(3)
_cell_measurement_reflns_used 1913
_cell_measurement_temperature 200(2)
_cell_measurement_theta_max 20.23
_cell_measurement_theta_min 2.50
_cell_volume 3999.5(2)
_computing_cell_refinement 'HKL Scalepack (Otwinowski & Minor 1997)'
_computing_data_collection 'Collect (Nonius BV, 1997-2000)'
_computing_data_reduction 'HKL Denzo and Scalepack'
_computing_molecular_graphics 'Ortep-3 for Windows (Farrugia, 1997)'
_computing_publication_material 'WinGX publication routines (Farrugia, 1999)'
_computing_structure_refinement 'SHELXL-97 (Sheldrick, 1997)'
_computing_structure_solution 'SHELXS-86 (Sheldrick, 1986)'
_diffrn_ambient_temperature 200(2)
_diffrn_detector_area_resol_mean 9
_diffrn_measured_fraction_theta_full 0.992
_diffrn_measured_fraction_theta_max 0.992
_diffrn_measurement_device_type KappaCCD
_diffrn_measurement_method 'CCD rotation images, thick slices'
_diffrn_radiation_monochromator graphite
_diffrn_radiation_source 'fine-focus sealed tube'
_diffrn_radiation_type MoK\a
_diffrn_radiation_wavelength 0.71073
_diffrn_reflns_av_R_equivalents 0.0949
_diffrn_reflns_av_sigmaI/netI 0.1077
_diffrn_reflns_limit_h_max 15
_diffrn_reflns_limit_h_min -15
_diffrn_reflns_limit_k_max 29
_diffrn_reflns_limit_k_min -38
_diffrn_reflns_limit_l_max 11
_diffrn_reflns_limit_l_min -11
_diffrn_reflns_number 23595
_diffrn_reflns_theta_full 25.09
_diffrn_reflns_theta_max 25.09
_diffrn_reflns_theta_min 1.65
_exptl_absorpt_coefficient_mu 0.233
_exptl_absorpt_correction_T_max 0.9907
_exptl_absorpt_correction_T_min 0.9377
_exptl_absorpt_correction_type multi-scan
_exptl_crystal_colour black
_exptl_crystal_density_diffrn 1.655
_exptl_crystal_density_method 'not measured'
_exptl_crystal_description prism
_exptl_crystal_F_000 2016
_exptl_crystal_size_max 0.28
_exptl_crystal_size_mid 0.16
_exptl_crystal_size_min 0.04
_refine_diff_density_max 0.311
_refine_diff_density_min -0.461
_refine_diff_density_rms 0.063
_refine_ls_extinction_method none
_refine_ls_goodness_of_fit_ref 0.788
_refine_ls_hydrogen_treatment fixed
_refine_ls_matrix_type full
_refine_ls_number_parameters 694
_refine_ls_number_reflns 7054
_refine_ls_number_restraints 0
_refine_ls_restrained_S_all 0.788
_refine_ls_R_factor_all 0.1208
_refine_ls_R_factor_gt 0.0575
_refine_ls_shift/su_max 0.001
_refine_ls_shift/su_mean 0.000
_refine_ls_structure_factor_coef Fsqd
_refine_ls_weighting_details 'calc w=1/[\s^2^(Fo^2^)+(0.1019P)^2^+9.2423P] where P=(Fo^2^+2Fc^2^)/3'
_refine_ls_weighting_scheme calc
_refine_ls_wR_factor_gt 0.1336
_refine_ls_wR_factor_ref 0.1771
_reflns_number_gt 4068
_reflns_number_total 7054
_reflns_threshold_expression >2sigma(I)
_cod_data_source_file om900914a_si_001.cif
_cod_data_source_block a8973
_cod_original_sg_symbol_H-M 'P 21/c'
_cod_database_code 4067388

loop_
_symmetry_equiv_pos_as_xyz
'x, y, z'
'-x, y+1/2, -z+1/2'
'-x, -y, -z'
'x, -y-1/2, z-1/2'

loop_
_atom_site_label
_atom_site_type_symbol
_atom_site_fract_x
_atom_site_fract_y
_atom_site_fract_z
_atom_site_U_iso_or_equiv
_atom_site_adp_type
_atom_site_occupancy
_atom_site_symmetry_multiplicity
_atom_site_calc_flag
_atom_site_refinement_flags
B1 B 1.1438(4) 0.24292(16) 0.5632(6) 0.0317(13) Uani 1 1 d .
H1A H 1.1261 0.2590 0.6368 0.048 Uiso 1 1 calc R
H1B H 1.0804 0.2416 0.4807 0.048 Uiso 1 1 calc R
H1C H 1.2039 0.2561 0.5375 0.048 Uiso 1 1 calc R
C1 C 1.2198(3) 0.15629(14) 0.5024(5) 0.0248(10) Uani 1 1 d .
C2 C 1.2539(3) 0.11556(14) 0.5292(5) 0.0316(11) Uani 1 1 d .
H2 H 1.2649 0.1044 0.6204 0.038 Uiso 1 1 calc R
C3 C 1.2717(4) 0.09139(15) 0.4236(6) 0.0407(13) Uani 1 1 d .
H3 H 1.2922 0.0634 0.4413 0.049 Uiso 1 1 calc R
C4 C 1.2594(4) 0.10803(18) 0.2927(6) 0.0476(14) Uani 1 1 d .
H4 H 1.2715 0.0914 0.2203 0.057 Uiso 1 1 calc R
C5 C 1.2295(4) 0.14895(18) 0.2654(6) 0.0479(14) Uani 1 1 d .
H5 H 1.2237 0.1605 0.1759 0.057 Uiso 1 1 calc R
C6 C 1.2086(4) 0.17243(16) 0.3695(5) 0.0371(12) Uani 1 1 d .
H6 H 1.1860 0.2002 0.3503 0.044 Uiso 1 1 calc R
C7 C 1.2950(3) 0.18850(13) 0.7928(5) 0.0246(10) Uani 1 1 d .
C8 C 1.3171(3) 0.15700(15) 0.8910(5) 0.0346(12) Uani 1 1 d .
H8 H 1.2754 0.1325 0.8729 0.041 Uiso 1 1 calc R
C9 C 1.3990(4) 0.16097(17) 1.0141(5) 0.0413(13) Uani 1 1 d .
H9 H 1.4129 0.1393 1.0808 0.050 Uiso 1 1 calc R
C10 C 1.4612(4) 0.19618(17) 1.0416(6) 0.0418(13) Uani 1 1 d .
H10 H 1.5172 0.1990 1.1272 0.050 Uiso 1 1 calc R
C11 C 1.4412(4) 0.22710(16) 0.9440(6) 0.0475(14) Uani 1 1 d .
H11 H 1.4852 0.2511 0.9608 0.057 Uiso 1 1 calc R
C12 C 1.3571(4) 0.22362(15) 0.8205(5) 0.0372(12) Uani 1 1 d .
H12 H 1.3424 0.2456 0.7549 0.045 Uiso 1 1 calc R
C14 C 1.0641(3) 0.16309(12) 0.6660(4) 0.0211(9) Uani 1 1 d .
C15 C 1.0736(3) 0.11656(12) 0.6939(5) 0.0222(10) Uani 1 1 d .
C16 C 1.0227(3) 0.09464(13) 0.5679(5) 0.0242(10) Uani 1 1 d .
C17 C 0.9618(3) 0.12342(13) 0.4646(5) 0.0236(10) Uani 1 1 d .
C18 C 0.9743(3) 0.16347(13) 0.5259(4) 0.0210(9) Uani 1 1 d .
C19 C 0.8885(3) 0.19009(13) 0.4957(4) 0.0231(9) Uani 1 1 d .
C20 C 0.7870(3) 0.17805(14) 0.4006(5) 0.0290(11) Uani 1 1 d .
C21 C 0.7760(3) 0.13958(15) 0.3368(4) 0.0281(10) Uani 1 1 d .
C22 C 0.8649(3) 0.11183(14) 0.3690(4) 0.0269(10) Uani 1 1 d .
C23 C 0.8243(3) 0.07029(14) 0.3744(5) 0.0299(11) Uani 1 1 d .
C24 C 0.8822(3) 0.04263(14) 0.4729(5) 0.0285(11) Uani 1 1 d .
C25 C 0.9841(3) 0.05455(13) 0.5724(5) 0.0303(11) Uani 1 1 d .
C26 C 0.9910(3) 0.03602(13) 0.7053(5) 0.0286(11) Uani 1 1 d .
C27 C 0.8935(3) 0.01216(12) 0.6910(5) 0.0315(11) Uani 1 1 d .
C28 C 0.7145(3) 0.01898(13) 0.5197(5) 0.0287(11) Uani 1 1 d .
C29 C 0.6538(3) 0.04815(14) 0.4160(5) 0.0304(11) Uani 1 1 d .
C30 C 0.7078(3) 0.07316(15) 0.3450(5) 0.0315(11) Uani 1 1 d .
C31 C 0.6779(3) 0.11602(14) 0.3217(4) 0.0292(11) Uani 1 1 d .
C32 C 0.5951(3) 0.13182(15) 0.3694(5) 0.0306(11) Uani 1 1 d .
C33 C 0.6063(3) 0.17214(14) 0.4342(5) 0.0303(11) Uani 1 1 d .
C34 C 0.7005(3) 0.19457(14) 0.4494(5) 0.0292(11) Uani 1 1 d .
C35 C 0.7489(3) 0.21702(12) 0.5789(5) 0.0285(11) Uani 1 1 d .
C36 C 0.8645(3) 0.21483(12) 0.6081(5) 0.0233(10) Uani 1 1 d .
C37 C 0.9287(3) 0.21110(12) 0.7437(5) 0.0221(9) Uani 1 1 d .
C38 C 1.0369(3) 0.18880(13) 0.7869(4) 0.0236(10) Uani 1 1 d .
H38 H 1.0954 0.2097 0.8219 0.028 Uiso 1 1 calc R
C39 C 1.0266(3) 0.16386(14) 0.9107(5) 0.0271(10) Uani 1 1 d .
C40 C 1.0541(3) 0.12345(14) 0.9328(5) 0.0271(10) Uani 1 1 d .
C41 C 1.0777(3) 0.09891(13) 0.8206(5) 0.0262(10) Uani 1 1 d .
C42 C 1.0362(3) 0.05835(13) 0.8271(5) 0.0277(11) Uani 1 1 d .
C43 C 0.9870(3) 0.05685(13) 0.9410(5) 0.0320(11) Uani 1 1 d .
C44 C 0.9982(3) 0.09685(15) 1.0062(5) 0.0320(11) Uani 1 1 d .
C45 C 0.9156(3) 0.11248(15) 1.0544(4) 0.0311(11) Uani 1 1 d .
C46 C 0.8849(3) 0.15500(15) 1.0314(5) 0.0300(11) Uani 1 1 d .
C47 C 0.9385(3) 0.17971(14) 0.9576(5) 0.0279(10) Uani 1 1 d .
C48 C 0.8780(3) 0.20866(13) 0.8543(5) 0.0267(10) Uani 1 1 d .
C49 C 0.7665(3) 0.21187(13) 0.8281(5) 0.0295(11) Uani 1 1 d .
C50 C 0.7003(3) 0.21601(13) 0.6864(5) 0.0293(11) Uani 1 1 d .
C51 C 0.6027(3) 0.19204(14) 0.6713(5) 0.0310(11) Uani 1 1 d .
C52 C 0.5568(3) 0.17062(14) 0.5484(5) 0.0306(11) Uani 1 1 d .
C53 C 0.5159(3) 0.12978(14) 0.5540(5) 0.0301(11) Uani 1 1 d .
C54 C 0.5213(3) 0.11167(15) 0.6821(5) 0.0296(11) Uani 1 1 d .
C55 C 0.5690(3) 0.13375(14) 0.8104(5) 0.0293(11) Uani 1 1 d .
C56 C 0.6091(3) 0.17326(14) 0.8048(5) 0.0317(11) Uani 1 1 d .
C57 C 0.7106(3) 0.18556(14) 0.9030(5) 0.0322(11) Uani 1 1 d .
C58 C 0.7686(4) 0.15801(16) 1.0017(5) 0.0345(12) Uani 1 1 d .
C59 C 0.7269(4) 0.11703(15) 1.0070(5) 0.0327(11) Uani 1 1 d .
C60 C 0.6299(3) 0.10503(15) 0.9139(5) 0.0321(11) Uani 1 1 d .
C61 C 0.6186(3) 0.06466(15) 0.8484(5) 0.0299(11) Uani 1 1 d .
C62 C 0.7065(3) 0.03790(14) 0.8803(5) 0.0310(11) Uani 1 1 d .
C63 C 0.8074(4) 0.05048(15) 0.9782(5) 0.0324(11) Uani 1 1 d .
C64 C 0.8180(4) 0.08876(15) 1.0404(5) 0.0318(11) Uani 1 1 d .
C65 C 0.8939(3) 0.03377(13) 0.9285(5) 0.0322(11) Uani 1 1 d .
C66 C 0.8466(3) 0.01098(13) 0.7991(5) 0.0336(12) Uani 1 1 d .
C67 C 0.7300(3) 0.01395(13) 0.7704(5) 0.0325(11) Uani 1 1 d .
C68 C 0.6651(3) 0.01764(13) 0.6334(5) 0.0308(11) Uani 1 1 d .
C69 C 0.5746(3) 0.04571(14) 0.5993(5) 0.0297(11) Uani 1 1 d .
C70 C 0.5522(3) 0.06863(14) 0.7055(5) 0.0282(10) Uani 1 1 d .
C71 C 0.5678(3) 0.06460(14) 0.4659(5) 0.0284(11) Uani 1 1 d .
C72 C 0.5386(3) 0.10560(15) 0.4426(5) 0.0331(12) Uani 1 1 d .
C73 C 0.8262(3) 0.01625(13) 0.5479(5) 0.0296(11) Uani 1 1 d .
P1 P 1.18508(8) 0.18849(3) 0.63045(12) 0.0228(3) Uani 1 1 d .
C13 C 0.3780(4) 0.03991(15) 0.9514(5) 0.0385(12) Uani 1 1 d .
S1 S 0.29827(12) 0.02996(5) 0.80862(16) 0.0554(4) Uani 1 1 d .
S2 S 0.45918(12) 0.04870(5) 1.09559(16) 0.0559(4) Uani 1 1 d .

loop_
_atom_site_aniso_label
_atom_site_aniso_U_11
_atom_site_aniso_U_22
_atom_site_aniso_U_33
_atom_site_aniso_U_23
_atom_site_aniso_U_13
_atom_site_aniso_U_12
B1 0.036(3) 0.023(3) 0.035(3) 0.007(2) 0.010(2) 0.000(2)
C1 0.0174(18) 0.029(3) 0.028(3) -0.004(2) 0.0053(17) -0.0052(17)
C2 0.025(2) 0.029(3) 0.044(3) 0.002(2) 0.014(2) -0.0007(19)
C3 0.038(3) 0.021(3) 0.068(4) -0.012(3) 0.024(3) -0.005(2)
C4 0.039(3) 0.058(4) 0.047(4) -0.025(3) 0.014(2) -0.004(3)
C5 0.052(3) 0.062(4) 0.026(3) -0.011(3) 0.006(2) 0.005(3)
C6 0.044(3) 0.037(3) 0.029(3) 0.004(2) 0.009(2) 0.005(2)
C7 0.024(2) 0.020(2) 0.031(3) 0.003(2) 0.0087(18) 0.0027(18)
C8 0.031(2) 0.027(3) 0.042(3) 0.004(2) 0.004(2) -0.006(2)
C9 0.034(2) 0.052(3) 0.034(3) 0.011(3) 0.005(2) 0.001(2)
C10 0.038(3) 0.048(3) 0.036(3) -0.006(3) 0.006(2) 0.003(2)
C11 0.041(3) 0.035(3) 0.058(4) -0.014(3) 0.001(3) -0.012(2)
C12 0.040(3) 0.031(3) 0.036(3) 0.002(2) 0.003(2) -0.006(2)
C14 0.0229(19) 0.016(2) 0.025(3) -0.0002(18) 0.0085(17) -0.0006(16)
C15 0.0155(18) 0.020(2) 0.031(3) 0.0000(19) 0.0061(17) 0.0011(16)
C16 0.024(2) 0.023(2) 0.031(3) -0.003(2) 0.0174(18) -0.0017(17)
C17 0.032(2) 0.024(2) 0.022(2) -0.0042(19) 0.0196(18) -0.0025(18)
C18 0.023(2) 0.022(2) 0.021(2) 0.0020(18) 0.0115(17) -0.0062(17)
C19 0.028(2) 0.020(2) 0.022(2) 0.0061(19) 0.0093(17) -0.0045(18)
C20 0.034(2) 0.028(3) 0.023(3) 0.012(2) 0.0060(19) -0.0023(19)
C21 0.035(2) 0.039(3) 0.011(2) 0.005(2) 0.0063(17) -0.005(2)
C22 0.033(2) 0.036(3) 0.015(2) -0.009(2) 0.0129(18) -0.010(2)
C23 0.039(2) 0.031(3) 0.023(3) -0.013(2) 0.0152(19) -0.011(2)
C24 0.034(2) 0.021(3) 0.036(3) -0.014(2) 0.019(2) -0.0057(19)
C25 0.031(2) 0.020(3) 0.044(3) -0.008(2) 0.017(2) 0.0022(18)
C26 0.029(2) 0.016(2) 0.042(3) 0.001(2) 0.013(2) 0.0056(18)
C27 0.035(2) 0.007(2) 0.056(3) 0.002(2) 0.018(2) 0.0041(18)
C28 0.040(2) 0.015(2) 0.033(3) -0.010(2) 0.015(2) -0.0123(19)
C29 0.030(2) 0.034(3) 0.026(3) -0.016(2) 0.0070(19) -0.014(2)
C30 0.037(2) 0.038(3) 0.019(3) -0.015(2) 0.0083(19) -0.015(2)
C31 0.032(2) 0.039(3) 0.013(2) -0.003(2) 0.0001(18) -0.007(2)
C32 0.021(2) 0.042(3) 0.023(3) 0.004(2) -0.0043(18) -0.0034(19)
C33 0.024(2) 0.036(3) 0.025(3) 0.011(2) -0.0029(18) 0.0050(19)
C34 0.033(2) 0.024(3) 0.027(3) 0.015(2) 0.0042(19) 0.0079(19)
C35 0.032(2) 0.011(2) 0.042(3) 0.008(2) 0.009(2) 0.0060(18)
C36 0.031(2) 0.010(2) 0.030(3) 0.0033(19) 0.0097(19) -0.0012(17)
C37 0.028(2) 0.010(2) 0.028(3) -0.0042(18) 0.0079(18) -0.0049(17)
C38 0.027(2) 0.022(2) 0.023(2) -0.0024(19) 0.0082(17) -0.0053(18)
C39 0.026(2) 0.032(3) 0.020(2) -0.004(2) 0.0003(18) -0.0072(19)
C40 0.024(2) 0.029(3) 0.024(3) 0.008(2) -0.0007(18) -0.0034(18)
C41 0.0193(19) 0.027(3) 0.029(3) 0.004(2) 0.0007(17) 0.0062(17)
C42 0.023(2) 0.017(2) 0.041(3) 0.007(2) 0.0054(19) 0.0035(17)
C43 0.036(2) 0.021(3) 0.033(3) 0.016(2) 0.000(2) 0.0037(19)
C44 0.028(2) 0.037(3) 0.023(3) 0.012(2) -0.0041(19) -0.001(2)
C45 0.039(2) 0.040(3) 0.011(2) 0.004(2) 0.0018(19) -0.007(2)
C46 0.042(2) 0.035(3) 0.014(2) -0.009(2) 0.0090(19) -0.007(2)
C47 0.035(2) 0.028(3) 0.021(2) -0.010(2) 0.0072(19) -0.0084(19)
C48 0.039(2) 0.015(2) 0.028(3) -0.0111(19) 0.012(2) -0.0070(18)
C49 0.034(2) 0.020(2) 0.037(3) -0.013(2) 0.015(2) 0.0037(19)
C50 0.032(2) 0.013(2) 0.045(3) 0.000(2) 0.015(2) 0.0066(18)
C51 0.029(2) 0.022(3) 0.044(3) 0.000(2) 0.015(2) 0.0108(19)
C52 0.022(2) 0.029(3) 0.038(3) 0.008(2) 0.0043(19) 0.0056(19)
C53 0.019(2) 0.033(3) 0.038(3) 0.002(2) 0.0063(19) 0.0014(18)
C54 0.0174(19) 0.040(3) 0.033(3) -0.003(2) 0.0087(18) -0.0032(19)
C55 0.027(2) 0.035(3) 0.032(3) 0.000(2) 0.0195(19) -0.0003(19)
C56 0.031(2) 0.029(3) 0.043(3) -0.007(2) 0.025(2) 0.006(2)
C57 0.035(2) 0.030(3) 0.038(3) -0.017(2) 0.021(2) -0.002(2)
C58 0.043(3) 0.041(3) 0.027(3) -0.018(2) 0.022(2) -0.008(2)
C59 0.045(3) 0.038(3) 0.022(3) -0.004(2) 0.020(2) -0.010(2)
C60 0.036(2) 0.039(3) 0.030(3) 0.000(2) 0.023(2) -0.005(2)
C61 0.035(2) 0.034(3) 0.028(3) 0.000(2) 0.020(2) -0.008(2)
C62 0.041(3) 0.027(3) 0.031(3) 0.008(2) 0.019(2) -0.010(2)
C63 0.042(3) 0.033(3) 0.024(3) 0.016(2) 0.012(2) -0.001(2)
C64 0.043(3) 0.035(3) 0.017(2) 0.002(2) 0.0075(19) -0.008(2)
C65 0.037(2) 0.021(3) 0.037(3) 0.019(2) 0.006(2) 0.0026(19)
C66 0.037(2) 0.010(2) 0.052(3) 0.011(2) 0.011(2) 0.0018(18)
C67 0.038(2) 0.015(2) 0.047(3) 0.006(2) 0.015(2) -0.0070(19)
C68 0.033(2) 0.020(3) 0.042(3) -0.003(2) 0.015(2) -0.0097(19)
C69 0.025(2) 0.034(3) 0.032(3) -0.009(2) 0.0100(19) -0.0141(19)
C70 0.025(2) 0.030(3) 0.033(3) -0.001(2) 0.0133(19) -0.0079(19)
C71 0.027(2) 0.032(3) 0.024(3) -0.009(2) 0.0037(18) -0.0135(19)
C72 0.019(2) 0.043(3) 0.032(3) -0.002(2) -0.0019(18) -0.0057(19)
C73 0.041(2) 0.011(2) 0.040(3) -0.012(2) 0.016(2) -0.0065(19)
P1 0.0232(5) 0.0193(6) 0.0257(7) 0.0009(5) 0.0065(4) -0.0020(4)
C13 0.044(3) 0.032(3) 0.044(3) 0.002(2) 0.021(2) -0.002(2)
S1 0.0604(9) 0.0498(9) 0.0491(9) -0.0031(7) 0.0046(7) 0.0081(7)
S2 0.0605(9) 0.0571(10) 0.0476(10) -0.0081(8) 0.0114(7) -0.0161(7)

loop_
_atom_type_symbol
_atom_type_description
_atom_type_scat_dispersion_real
_atom_type_scat_dispersion_imag
_atom_type_scat_source
C C 0.0033 0.0016 'International Tables Vol C Tables 4.2.6.8 and 6.1.1.4'
H H 0.0000 0.0000 'International Tables Vol C Tables 4.2.6.8 and 6.1.1.4'
P P 0.1023 0.0942 'International Tables Vol C Tables 4.2.6.8 and 6.1.1.4'
S S 0.1246 0.1234 'International Tables Vol C Tables 4.2.6.8 and 6.1.1.4'
B B 0.0013 0.0007 'International Tables Vol C Tables 4.2.6.8 and 6.1.1.4'

loop_
_geom_angle_atom_site_label_1
_geom_angle_atom_site_label_2
_geom_angle_atom_site_label_3
_geom_angle
P1 B1 H1A 109.5
P1 B1 H1B 109.5
H1A B1 H1B 109.5
P1 B1 H1C 109.5
H1A B1 H1C 109.5
H1B B1 H1C 109.5
C6 C1 C2 118.7(4)
C6 C1 P1 118.3(4)
C2 C1 P1 123.0(4)
C3 C2 C1 120.4(5)
C3 C2 H2 119.8
C1 C2 H2 119.8
C4 C3 C2 119.8(5)
C4 C3 H3 120.1
C2 C3 H3 120.1
C3 C4 C5 120.8(5)
C3 C4 H4 119.6
C5 C4 H4 119.6
C6 C5 C4 119.2(5)
C6 C5 H5 120.4
C4 C5 H5 120.4
C5 C6 C1 121.2(5)
C5 C6 H6 119.4
C1 C6 H6 119.4
C12 C7 C8 118.8(4)
C12 C7 P1 116.0(3)
C8 C7 P1 125.2(3)
C9 C8 C7 120.6(4)
C9 C8 H8 119.7
C7 C8 H8 119.7
C8 C9 C10 120.6(5)
C8 C9 H9 119.7
C10 C9 H9 119.7
C11 C10 C9 119.2(5)
C11 C10 H10 120.4
C9 C10 H10 120.4
C10 C11 C12 120.5(5)
C10 C11 H11 119.8
C12 C11 H11 119.8
C7 C12 C11 120.4(5)
C7 C12 H12 119.8
C11 C12 H12 119.8
C18 C14 C15 99.9(3)
C18 C14 C38 114.3(3)
C15 C14 C38 113.9(4)
C18 C14 P1 106.0(3)
C15 C14 P1 116.0(3)
C38 C14 P1 106.6(3)
C41 C15 C16 119.0(4)
C41 C15 C14 123.9(4)
C16 C15 C14 109.9(4)
C25 C16 C15 121.0(4)
C25 C16 C17 120.0(4)
C15 C16 C17 108.7(4)
C22 C17 C18 120.6(4)
C22 C17 C16 120.7(4)
C18 C17 C16 108.4(4)
C19 C18 C17 119.9(4)
C19 C18 C14 123.8(4)
C17 C18 C14 110.1(3)
C18 C19 C20 120.0(4)
C18 C19 C36 120.6(4)
C20 C19 C36 107.4(4)
C21 C20 C19 120.1(4)
C21 C20 C34 120.0(4)
C19 C20 C34 108.9(4)
C20 C21 C22 119.8(4)
C20 C21 C31 119.7(4)
C22 C21 C31 108.1(4)
C17 C22 C21 119.4(4)
C17 C22 C23 119.3(4)
C21 C22 C23 108.9(4)
C24 C23 C22 120.3(4)
C24 C23 C30 120.3(4)
C22 C23 C30 107.2(4)
C23 C24 C25 120.6(4)
C23 C24 C73 120.1(4)
C25 C24 C73 107.0(4)
C16 C25 C26 119.5(4)
C16 C25 C24 119.1(4)
C26 C25 C24 108.8(4)
C42 C26 C25 119.0(4)
C42 C26 C27 120.0(4)
C25 C26 C27 108.1(4)
C66 C27 C73 119.9(4)
C66 C27 C26 120.0(4)
C73 C27 C26 107.8(4)
C73 C28 C68 120.2(4)
C73 C28 C29 120.1(4)
C68 C28 C29 107.8(4)
C30 C29 C71 120.4(4)
C30 C29 C28 119.8(4)
C71 C29 C28 108.0(4)
C29 C30 C31 119.7(4)
C29 C30 C23 120.1(4)
C31 C30 C23 108.0(4)
C32 C31 C21 120.2(4)
C32 C31 C30 119.9(4)
C21 C31 C30 107.9(4)
C31 C32 C33 120.0(4)
C31 C32 C72 120.2(4)
C33 C32 C72 108.1(4)
C34 C33 C32 119.8(4)
C34 C33 C52 119.9(4)
C32 C33 C52 107.8(4)
C33 C34 C20 120.3(4)
C33 C34 C35 120.0(4)
C20 C34 C35 107.9(4)
C50 C35 C36 120.9(4)
C50 C35 C34 119.8(4)
C36 C35 C34 108.1(4)
C37 C36 C35 120.2(4)
C37 C36 C19 119.8(4)
C35 C36 C19 107.6(4)
C36 C37 C48 118.7(4)
C36 C37 C38 124.5(4)
C48 C37 C38 109.8(4)
C39 C38 C37 101.5(3)
C39 C38 C14 115.2(4)
C37 C38 C14 114.9(3)
C39 C38 H38 108.3
C37 C38 H38 108.3
C14 C38 H38 108.3
C40 C39 C47 119.0(4)
C40 C39 C38 124.7(4)
C47 C39 C38 109.5(4)
C39 C40 C44 120.9(4)
C39 C40 C41 120.0(4)
C44 C40 C41 107.4(4)
C15 C41 C42 120.7(4)
C15 C41 C40 120.5(4)
C42 C41 C40 107.7(4)
C26 C42 C41 120.7(4)
C26 C42 C43 119.8(4)
C41 C42 C43 108.6(4)
C65 C43 C44 120.0(4)
C65 C43 C42 120.5(4)
C44 C43 C42 108.1(4)
C45 C44 C43 119.9(4)
C45 C44 C40 119.9(4)
C43 C44 C40 108.2(4)
C44 C45 C46 120.1(4)
C44 C45 C64 120.3(4)
C46 C45 C64 107.7(4)
C47 C46 C45 118.8(4)
C47 C46 C58 119.5(4)
C45 C46 C58 108.7(4)
C46 C47 C39 121.2(4)
C46 C47 C48 120.1(4)
C39 C47 C48 108.5(4)
C49 C48 C37 121.7(4)
C49 C48 C47 120.0(4)
C37 C48 C47 108.1(4)
C48 C49 C50 119.1(4)
C48 C49 C57 119.8(4)
C50 C49 C57 108.5(4)
C35 C50 C49 119.3(4)
C35 C50 C51 120.2(4)
C49 C50 C51 107.9(4)
C52 C51 C56 119.9(4)
C52 C51 C50 120.0(4)
C56 C51 C50 108.2(4)
C51 C52 C53 119.9(5)
C51 C52 C33 120.1(4)
C53 C52 C33 108.1(4)
C54 C53 C52 120.4(4)
C54 C53 C72 120.1(4)
C52 C53 C72 108.2(4)
C53 C54 C55 120.0(4)
C53 C54 C70 119.7(4)
C55 C54 C70 108.0(4)
C56 C55 C60 119.6(4)
C56 C55 C54 119.6(4)
C60 C55 C54 108.5(4)
C55 C56 C51 120.3(4)
C55 C56 C57 120.1(4)
C51 C56 C57 107.9(4)
C58 C57 C49 120.0(4)
C58 C57 C56 120.1(4)
C49 C57 C56 107.5(4)
C57 C58 C59 119.6(4)
C57 C58 C46 120.5(4)
C59 C58 C46 107.8(4)
C60 C59 C58 120.7(5)
C60 C59 C64 119.4(4)
C58 C59 C64 107.9(4)
C59 C60 C55 119.8(4)
C59 C60 C61 120.7(4)
C55 C60 C61 107.4(4)
C62 C61 C70 119.8(4)
C62 C61 C60 119.5(4)
C70 C61 C60 108.5(4)
C61 C62 C67 119.9(4)
C61 C62 C63 119.6(4)
C67 C62 C63 108.7(4)
C64 C63 C65 120.3(4)
C64 C63 C62 120.9(4)
C65 C63 C62 107.2(4)
C63 C64 C59 119.9(4)
C63 C64 C45 119.7(4)
C59 C64 C45 108.0(4)
C43 C65 C63 119.7(4)
C43 C65 C66 119.0(5)
C63 C65 C66 108.9(4)
C27 C66 C67 120.4(4)
C27 C66 C65 120.6(4)
C67 C66 C65 106.7(4)
C68 C67 C62 120.0(4)
C68 C67 C66 120.0(5)
C62 C67 C66 108.5(4)
C67 C68 C69 120.4(4)
C67 C68 C28 119.6(4)
C69 C68 C28 107.7(4)
C70 C69 C68 119.4(4)
C70 C69 C71 120.0(4)
C68 C69 C71 108.6(4)
C69 C70 C61 120.6(4)
C69 C70 C54 120.0(4)
C61 C70 C54 107.6(4)
C72 C71 C29 119.8(4)
C72 C71 C69 120.4(4)
C29 C71 C69 108.0(4)
C71 C72 C53 119.7(4)
C71 C72 C32 120.0(4)
C53 C72 C32 107.8(4)
C28 C73 C27 120.0(4)
C28 C73 C24 119.7(4)
C27 C73 C24 108.3(4)
C1 P1 C7 109.90(19)
C1 P1 C14 105.34(19)
C7 P1 C14 107.99(19)
C1 P1 B1 113.0(2)
C7 P1 B1 112.3(2)
C14 P1 B1 108.0(2)
S1 C13 S2 178.5(4)

loop_
_geom_bond_atom_site_label_1
_geom_bond_atom_site_label_2
_geom_bond_distance
B1 P1 1.913(5)
B1 H1A 0.9800
B1 H1B 0.9800
B1 H1C 0.9800
C1 C6 1.392(6)
C1 C2 1.397(6)
C1 P1 1.802(5)
C2 C3 1.383(7)
C2 H2 0.9500
C3 C4 1.377(8)
C3 H3 0.9500
C4 C5 1.391(8)
C4 H4 0.9500
C5 C6 1.375(7)
C5 H5 0.9500
C6 H6 0.9500
C7 C12 1.377(6)
C7 C8 1.388(6)
C7 P1 1.819(4)
C8 C9 1.376(6)
C8 H8 0.9500
C9 C10 1.380(7)
C9 H9 0.9500
C10 C11 1.370(7)
C10 H10 0.9500
C11 C12 1.392(7)
C11 H11 0.9500
C12 H12 0.9500
C14 C18 1.537(5)
C14 C15 1.537(6)
C14 C38 1.586(6)
C14 P1 1.886(4)
C15 C41 1.373(6)
C15 C16 1.428(6)
C16 C25 1.401(6)
C16 C17 1.444(6)
C17 C22 1.389(6)
C17 C18 1.428(6)
C18 C19 1.369(6)
C19 C20 1.432(6)
C19 C36 1.482(6)
C20 C21 1.392(6)
C20 C34 1.443(6)
C21 C22 1.421(6)
C21 C31 1.449(6)
C22 C23 1.455(6)
C23 C24 1.381(6)
C23 C30 1.448(6)
C24 C25 1.453(6)
C24 C73 1.457(6)
C25 C26 1.433(7)
C26 C42 1.390(6)
C26 C27 1.450(6)
C27 C66 1.378(7)
C27 C73 1.446(7)
C28 C73 1.389(6)
C28 C68 1.450(6)
C28 C29 1.455(6)
C29 C30 1.389(6)
C29 C71 1.441(6)
C30 C31 1.447(7)
C31 C32 1.385(6)
C32 C33 1.450(6)
C32 C72 1.446(6)
C33 C34 1.387(6)
C33 C52 1.455(7)
C34 C35 1.457(6)
C35 C50 1.387(6)
C35 C36 1.436(6)
C36 C37 1.372(6)
C37 C48 1.435(6)
C37 C38 1.521(5)
C38 C39 1.512(6)
C38 H38 1.0000
C39 C40 1.363(6)
C39 C47 1.442(6)
C40 C44 1.450(6)
C40 C41 1.474(6)
C41 C42 1.432(6)
C42 C43 1.450(7)
C43 C65 1.390(6)
C43 C44 1.442(7)
C44 C45 1.384(7)
C45 C46 1.439(7)
C45 C64 1.448(6)
C46 C47 1.398(6)
C46 C58 1.446(6)
C47 C48 1.446(6)
C48 C49 1.389(6)
C49 C50 1.430(6)
C49 C57 1.455(7)
C50 C51 1.452(6)
C51 C52 1.385(6)
C51 C56 1.443(7)
C52 C53 1.436(6)
C53 C54 1.387(6)
C53 C72 1.457(7)
C54 C55 1.441(6)
C54 C70 1.456(6)
C55 C56 1.392(6)
C55 C60 1.445(6)
C56 C57 1.448(6)
C57 C58 1.381(7)
C58 C59 1.444(7)
C59 C60 1.383(6)
C59 C64 1.453(7)
C60 C61 1.455(6)
C61 C62 1.392(6)
C61 C70 1.441(6)
C62 C67 1.444(7)
C62 C63 1.443(6)
C63 C64 1.380(7)
C63 C65 1.450(7)
C65 C66 1.460(7)
C66 C67 1.450(6)
C67 C68 1.386(6)
C68 C69 1.443(6)
C69 C70 1.390(6)
C69 C71 1.443(6)
C71 C72 1.387(7)
C13 S1 1.532(5)
C13 S2 1.541(5)
